data_7061478
loop_
_publ_author_name
'Ciancaleoni, Gianluca'
'Marchetti, Fabio'
'Santi, Claudio'
'Merlino, Orsola'
'Zacchini, Stefano'

_publ_section_title
;
 Assessing the effects of covalent, dative and halogen bonds on the
 electronic structure of selenoamides
;
_journal_issue 22
_journal_name_full 'New Journal of Chemistry'
_journal_page_first 10568
_journal_page_last 10576
_journal_paper_doi 10.1039/D2NJ01421A
_journal_volume 46
_journal_year 2022
_chemical_formula_sum 'C27 H11 B F15 N Se'
_chemical_formula_weight 724.14
_space_group_crystal_system triclinic
_space_group_IT_number 2
_space_group_name_Hall '-P 1'
_space_group_name_H-M_alt 'P -1'
_atom_sites_solution_hydrogens geom
_audit_creation_method SHELXL-2014/7
_audit_update_record
;
2022-03-18 deposited with the CCDC.	2022-05-03 downloaded from the CCDC.
;
_cell_angle_alpha 69.146(2)
_cell_angle_beta 70.282(2)
_cell_angle_gamma 76.363(3)
_cell_formula_units_Z 4
_cell_length_a 12.9884(9)
_cell_length_b 14.0613(10)
_cell_length_c 16.1245(12)
_cell_measurement_reflns_used 12105
_cell_measurement_temperature 100(2)
_cell_measurement_theta_max 27.8515
_cell_measurement_theta_min 2.399
_cell_volume 2568.1(3)
_computing_cell_refinement 'APEX3 (Bruker AXS, 2015)'
_computing_data_collection 'APEX3 (Bruker AXS, 2015)'
_computing_data_reduction 'SAINT (Bruker AXS, 2015)'
_computing_molecular_graphics 'ORTEPIII (Johnson, 1996)'
_computing_publication_material 'XCIF 2014/2 (Bruker AXS, 2014)'
_computing_structure_refinement 'SHELXL-2014/7 (Sheldrick, 2014)'
_computing_structure_solution 'SHELXT (Sheldrick, 2015)'
_diffrn_ambient_temperature 100(2)
_diffrn_measured_fraction_theta_full 0.998
_diffrn_measured_fraction_theta_max 0.997
_diffrn_measurement_device_type 'PHOTON100 area detector'
_diffrn_measurement_method 'phi and omega scans'
_diffrn_radiation_type MoK\a
_diffrn_radiation_wavelength 0.71073
_diffrn_reflns_av_R_equivalents 0.0684
_diffrn_reflns_av_unetI/netI 0.0706
_diffrn_reflns_Laue_measured_fraction_full 0.998
_diffrn_reflns_Laue_measured_fraction_max 0.997
_diffrn_reflns_limit_h_max 16
_diffrn_reflns_limit_h_min -15
_diffrn_reflns_limit_k_max 17
_diffrn_reflns_limit_k_min -17
_diffrn_reflns_limit_l_max 19
_diffrn_reflns_limit_l_min -15
_diffrn_reflns_number 33693
_diffrn_reflns_point_group_measured_fraction_full 0.998
_diffrn_reflns_point_group_measured_fraction_max 0.997
_diffrn_reflns_theta_full 25.242
_diffrn_reflns_theta_max 26.000
_diffrn_reflns_theta_min 1.563
_diffrn_source 'fine-focus sealed tube'
_exptl_absorpt_coefficient_mu 1.593
_exptl_absorpt_correction_T_max 0.7456
_exptl_absorpt_correction_T_min 0.5418
_exptl_absorpt_correction_type empirical
_exptl_absorpt_process_details
; 
 Data were corrected for Lorentz polarization and absorption
 effects (empirical absorption correction SADABS).
 R(int) =  0.1170 (selected reflections only, before parameter refinement)
 R(int) =  0.0662 (selected reflections only, after parameter refinement)
;
_exptl_crystal_colour colourless
_exptl_crystal_density_diffrn 1.873
_exptl_crystal_description prism
_exptl_crystal_F_000 1416
_exptl_crystal_size_max 0.250
_exptl_crystal_size_mid 0.200
_exptl_crystal_size_min 0.150
_refine_diff_density_max 0.694
_refine_diff_density_min -0.636
_refine_diff_density_rms 0.108
_refine_ls_extinction_method none
_refine_ls_goodness_of_fit_ref 1.029
_refine_ls_hydrogen_treatment constr
_refine_ls_matrix_type full
_refine_ls_number_parameters 812
_refine_ls_number_reflns 10045
_refine_ls_number_restraints 0
_refine_ls_restrained_S_all 1.029
_refine_ls_R_factor_all 0.0690
_refine_ls_R_factor_gt 0.0493
_refine_ls_shift/su_max 0.001
_refine_ls_shift/su_mean 0.000
_refine_ls_structure_factor_coef Fsqd
_refine_ls_weighting_details 'w=1/[\s^2^(Fo^2^)+(0.0458P)^2^+3.3164P] where P=(Fo^2^+2Fc^2^)/3'
_refine_ls_weighting_scheme calc
_refine_ls_wR_factor_gt 0.1041
_refine_ls_wR_factor_ref 0.1118
_reflns_Friedel_coverage 0.000
_reflns_number_gt 8085
_reflns_number_total 10045
_reflns_threshold_expression 'I > 2\s(I)'
_cod_data_source_file d2nj01421a2.cif
_cod_data_source_block p-1_tw
_cod_depositor_comments 'Adding full bibliography for 7061478.cif.'
_cod_database_code 7061478
_shelx_shelxl_version_number 2014/7
_shelx_space_group_comment
;
The symmetry employed for this shelxl refinement is uniquely defined
by the following loop, which should always be used as a source of
symmetry information in preference to the above space-group names.
They are only intended as comments.
;
_shelx_estimated_absorpt_t_min 0.692
_shelx_estimated_absorpt_t_max 0.796

loop_
_space_group_symop_operation_xyz
'x, y, z'
'-x, -y, -z'

loop_
_atom_site_label
_atom_site_type_symbol
_atom_site_fract_x
_atom_site_fract_y
_atom_site_fract_z
_atom_site_U_iso_or_equiv
_atom_site_adp_type
_atom_site_occupancy
_atom_site_site_symmetry_order
_atom_site_calc_flag
_atom_site_refinement_flags_posn
_atom_site_refinement_flags_adp
_atom_site_refinement_flags_occupancy
_atom_site_disorder_assembly
_atom_site_disorder_group
Se1 Se 0.08931(3) 0.03064(3) 0.83412(3) 0.01506(11) Uani 1 1 d . . . . .
B1 B -0.0142(4) 0.1366(4) 0.7505(3) 0.0103(10) Uani 1 1 d . . . . .
N1 N 0.3108(3) -0.0388(3) 0.7977(2) 0.0127(8) Uani 1 1 d . . . . .
C1 C 0.2377(3) 0.0369(3) 0.7693(3) 0.0113(9) Uani 1 1 d . . . . .
C2 C 0.2791(4) -0.1335(3) 0.8700(3) 0.0166(9) Uani 1 1 d . . . . .
H2A H 0.3455 -0.1802 0.8812 0.025 Uiso 1 1 calc R U . . .
H2B H 0.2338 -0.1176 0.9270 0.025 Uiso 1 1 calc R U . . .
H2C H 0.2366 -0.1664 0.8503 0.025 Uiso 1 1 calc R U . . .
C3 C 0.4307(3) -0.0335(4) 0.7651(3) 0.0188(10) Uani 1 1 d . . . . .
H3A H 0.4695 -0.0986 0.7955 0.028 Uiso 1 1 calc R U . . .
H3B H 0.4564 -0.0209 0.6980 0.028 Uiso 1 1 calc R U . . .
H3C H 0.4459 0.0225 0.7802 0.028 Uiso 1 1 calc R U . . .
C4 C 0.2763(3) 0.1236(3) 0.6877(3) 0.0138(9) Uani 1 1 d . . . . .
C5 C 0.3308(3) 0.1046(4) 0.6030(3) 0.0183(10) Uani 1 1 d . . . . .
H5 H 0.3420 0.0367 0.5997 0.022 Uiso 1 1 calc R U . . .
C6 C 0.3687(4) 0.1829(4) 0.5241(3) 0.0246(11) Uani 1 1 d . . . . .
H6 H 0.4035 0.1693 0.4666 0.030 Uiso 1 1 calc R U . . .
C7 C 0.3558(4) 0.2804(4) 0.5295(4) 0.0304(12) Uani 1 1 d . . . . .
H7 H 0.3813 0.3347 0.4755 0.036 Uiso 1 1 calc R U . . .
C8 C 0.3058(4) 0.2995(4) 0.6130(4) 0.0357(14) Uani 1 1 d . . . . .
H8 H 0.3000 0.3667 0.6165 0.043 Uiso 1 1 calc R U . . .
C9 C 0.2634(4) 0.2218(4) 0.6928(4) 0.0242(11) Uani 1 1 d . . . . .
H9 H 0.2263 0.2364 0.7496 0.029 Uiso 1 1 calc R U . . .
C10 C 0.0488(3) 0.1379(3) 0.6454(3) 0.0110(9) Uani 1 1 d . . . . .
C11 C 0.0712(3) 0.0489(3) 0.6194(3) 0.0136(9) Uani 1 1 d . . . . .
C12 C 0.1214(3) 0.0433(3) 0.5315(3) 0.0140(9) Uani 1 1 d . . . . .
C13 C 0.1562(3) 0.1301(3) 0.4616(3) 0.0148(9) Uani 1 1 d . . . . .
C14 C 0.1373(3) 0.2204(3) 0.4816(3) 0.0131(9) Uani 1 1 d . . . . .
C15 C 0.0854(3) 0.2222(3) 0.5713(3) 0.0125(9) Uani 1 1 d . . . . .
C16 C -0.1274(3) 0.0801(3) 0.7966(3) 0.0114(9) Uani 1 1 d . . . . .
C17 C -0.1870(3) 0.0594(3) 0.7491(3) 0.0125(9) Uani 1 1 d . . . . .
C18 C -0.2834(4) 0.0145(3) 0.7924(3) 0.0142(9) Uani 1 1 d . . . . .
C19 C -0.3271(3) -0.0094(3) 0.8870(3) 0.0129(9) Uani 1 1 d . . . . .
C20 C -0.2739(3) 0.0142(3) 0.9370(3) 0.0123(9) Uani 1 1 d . . . . .
C21 C -0.1778(3) 0.0570(3) 0.8911(3) 0.0119(9) Uani 1 1 d . . . . .
C22 C -0.0533(3) 0.2480(3) 0.7694(3) 0.0122(9) Uani 1 1 d . . . . .
C23 C -0.0351(3) 0.2823(3) 0.8342(3) 0.0172(10) Uani 1 1 d . . . . .
C24 C -0.0832(4) 0.3761(4) 0.8484(3) 0.0198(10) Uani 1 1 d . . . . .
C25 C -0.1502(4) 0.4421(3) 0.7972(3) 0.0182(10) Uani 1 1 d . . . . .
C26 C -0.1708(3) 0.4132(3) 0.7314(3) 0.0174(10) Uani 1 1 d . . . . .
C27 C -0.1246(3) 0.3176(3) 0.7224(3) 0.0125(9) Uani 1 1 d . . . . .
F1 F 0.0714(2) 0.31514(18) 0.58436(17) 0.0160(5) Uani 1 1 d . . . . .
F2 F 0.1706(2) 0.30555(19) 0.41467(17) 0.0200(6) Uani 1 1 d . . . . .
F3 F 0.2079(2) 0.1255(2) 0.37584(17) 0.0224(6) Uani 1 1 d . . . . .
F4 F 0.1361(2) -0.04471(19) 0.51200(17) 0.0202(6) Uani 1 1 d . . . . .
F5 F 0.0395(2) -0.04025(18) 0.68431(17) 0.0170(5) Uani 1 1 d . . . . .
F6 F -0.15422(19) 0.08269(19) 0.65659(16) 0.0164(5) Uani 1 1 d . . . . .
F7 F -0.3354(2) -0.00531(19) 0.74239(17) 0.0187(6) Uani 1 1 d . . . . .
F8 F -0.41968(19) -0.05348(19) 0.92868(17) 0.0178(6) Uani 1 1 d . . . . .
F9 F -0.3174(2) -0.00402(18) 1.02829(16) 0.0173(6) Uani 1 1 d . . . . .
F10 F -0.1301(2) 0.07796(19) 0.94459(16) 0.0169(6) Uani 1 1 d . . . . .
F11 F 0.0316(2) 0.2249(2) 0.88725(18) 0.0227(6) Uani 1 1 d . . . . .
F12 F -0.0603(2) 0.4038(2) 0.91140(18) 0.0266(7) Uani 1 1 d . . . . .
F13 F -0.1932(2) 0.5344(2) 0.8080(2) 0.0288(7) Uani 1 1 d . . . . .
F14 F -0.2340(2) 0.47693(19) 0.6787(2) 0.0253(6) Uani 1 1 d . . . . .
F15 F -0.15184(19) 0.29151(18) 0.65956(17) 0.0164(5) Uani 1 1 d . . . . .
Se2 Se 0.17553(3) 0.64103(3) 0.86053(3) 0.01164(11) Uani 1 1 d . . . . .
B2 B 0.3369(4) 0.5871(4) 0.7827(3) 0.0106(10) Uani 1 1 d . . . . .
N2 N -0.0212(3) 0.7326(3) 0.8252(2) 0.0136(8) Uani 1 1 d . . . . .
C31 C 0.0721(3) 0.6785(3) 0.7947(3) 0.0099(8) Uani 1 1 d . . . . .
C32 C -0.1188(3) 0.7512(4) 0.7922(3) 0.0199(10) Uani 1 1 d . . . . .
H32A H -0.1784 0.7935 0.8248 0.030 Uiso 1 1 calc R U . . .
H32B H -0.1002 0.7871 0.7256 0.030 Uiso 1 1 calc R U . . .
H32C H -0.1430 0.6855 0.8040 0.030 Uiso 1 1 calc R U . . .
C33 C -0.0398(4) 0.7715(4) 0.9026(3) 0.0188(10) Uani 1 1 d . . . . .
H33A H -0.1139 0.8098 0.9150 0.028 Uiso 1 1 calc R U . . .
H33B H -0.0329 0.7138 0.9576 0.028 Uiso 1 1 calc R U . . .
H33C H 0.0151 0.8170 0.8871 0.028 Uiso 1 1 calc R U . . .
C34 C 0.0892(3) 0.6469(3) 0.7125(3) 0.0101(8) Uani 1 1 d . . . . .
C35 C 0.0953(3) 0.7218(3) 0.6271(3) 0.0139(9) Uani 1 1 d . . . . .
H35 H 0.0894 0.7921 0.6220 0.017 Uiso 1 1 calc R U . . .
C36 C 0.1101(3) 0.6931(3) 0.5501(3) 0.0174(10) Uani 1 1 d . . . . .
H36 H 0.1177 0.7435 0.4913 0.021 Uiso 1 1 calc R U . . .
C37 C 0.1137(4) 0.5904(4) 0.5583(3) 0.0190(10) Uani 1 1 d . . . . .
H37 H 0.1222 0.5711 0.5054 0.023 Uiso 1 1 calc R U . . .
C38 C 0.1050(4) 0.5172(3) 0.6431(3) 0.0169(10) Uani 1 1 d . . . . .
H38 H 0.1055 0.4475 0.6487 0.020 Uiso 1 1 calc R U . . .
C39 C 0.0956(3) 0.5438(3) 0.7207(3) 0.0135(9) Uani 1 1 d . . . . .
H39 H 0.0935 0.4925 0.7784 0.016 Uiso 1 1 calc R U . . .
C40 C 0.3503(3) 0.6488(3) 0.6736(3) 0.0108(9) Uani 1 1 d . . . . .
C41 C 0.3469(3) 0.7544(3) 0.6373(3) 0.0121(9) Uani 1 1 d . . . . .
C42 C 0.3604(3) 0.8094(3) 0.5454(3) 0.0142(9) Uani 1 1 d . . . . .
C43 C 0.3780(3) 0.7587(3) 0.4830(3) 0.0150(9) Uani 1 1 d . . . . .
C44 C 0.3809(3) 0.6537(3) 0.5135(3) 0.0160(10) Uani 1 1 d . . . . .
C45 C 0.3672(3) 0.6021(3) 0.6066(3) 0.0133(9) Uani 1 1 d . . . . .
C46 C 0.4116(3) 0.6202(3) 0.8311(3) 0.0114(9) Uani 1 1 d . . . . .
C47 C 0.5030(3) 0.6726(3) 0.7841(3) 0.0137(9) Uani 1 1 d . . . . .
C48 C 0.5626(3) 0.6985(3) 0.8274(3) 0.0165(9) Uani 1 1 d . . . . .
C49 C 0.5334(4) 0.6725(3) 0.9222(3) 0.0173(10) Uani 1 1 d . . . . .
C50 C 0.4451(4) 0.6184(3) 0.9727(3) 0.0149(9) Uani 1 1 d . . . . .
C51 C 0.3893(3) 0.5914(3) 0.9269(3) 0.0138(9) Uani 1 1 d . . . . .
C52 C 0.3630(3) 0.4630(3) 0.8072(3) 0.0104(8) Uani 1 1 d . . . . .
C53 C 0.4709(3) 0.4233(3) 0.7712(3) 0.0129(9) Uani 1 1 d . . . . .
C54 C 0.5096(3) 0.3220(3) 0.7850(3) 0.0163(10) Uani 1 1 d . . . . .
C55 C 0.4376(4) 0.2507(3) 0.8377(3) 0.0158(9) Uani 1 1 d . . . . .
C56 C 0.3295(4) 0.2844(3) 0.8761(3) 0.0176(10) Uani 1 1 d . . . . .
C57 C 0.2945(3) 0.3884(3) 0.8614(3) 0.0135(9) Uani 1 1 d . . . . .
F31 F 0.3307(2) 0.81103(18) 0.69492(16) 0.0153(5) Uani 1 1 d . . . . .
F32 F 0.3613(2) 0.91155(18) 0.51697(17) 0.0196(6) Uani 1 1 d . . . . .
F33 F 0.3949(2) 0.8106(2) 0.39241(17) 0.0253(6) Uani 1 1 d . . . . .
F34 F 0.3974(2) 0.6030(2) 0.45302(17) 0.0243(6) Uani 1 1 d . . . . .
F35 F 0.3698(2) 0.50033(18) 0.62815(17) 0.0185(6) Uani 1 1 d . . . . .
F36 F 0.53932(19) 0.70182(19) 0.69128(16) 0.0172(6) Uani 1 1 d . . . . .
F37 F 0.6488(2) 0.7510(2) 0.77739(19) 0.0248(6) Uani 1 1 d . . . . .
F38 F 0.5897(2) 0.6988(2) 0.9649(2) 0.0271(6) Uani 1 1 d . . . . .
F39 F 0.4143(2) 0.5914(2) 1.06583(17) 0.0238(6) Uani 1 1 d . . . . .
F40 F 0.30785(19) 0.53366(19) 0.98115(17) 0.0173(5) Uani 1 1 d . . . . .
F41 F 0.54447(19) 0.48971(19) 0.71629(18) 0.0209(6) Uani 1 1 d . . . . .
F42 F 0.6163(2) 0.28944(19) 0.74852(19) 0.0231(6) Uani 1 1 d . . . . .
F43 F 0.4724(2) 0.15009(19) 0.8517(2) 0.0288(7) Uani 1 1 d . . . . .
F44 F 0.2581(2) 0.21613(19) 0.9293(2) 0.0286(7) Uani 1 1 d . . . . .
F45 F 0.18682(19) 0.41248(18) 0.90399(18) 0.0203(6) Uani 1 1 d . . . . .

loop_
_atom_site_aniso_label
_atom_site_aniso_U_11
_atom_site_aniso_U_22
_atom_site_aniso_U_33
_atom_site_aniso_U_23
_atom_site_aniso_U_13
_atom_site_aniso_U_12
Se1 0.0095(2) 0.0193(2) 0.0129(2) -0.00226(18) -0.00338(18) 0.00075(17)
B1 0.010(2) 0.014(2) 0.008(2) -0.0043(19) -0.0030(19) -0.0009(19)
N1 0.0133(18) 0.0128(18) 0.0159(19) -0.0088(15) -0.0048(15) -0.0007(15)
C1 0.006(2) 0.016(2) 0.017(2) -0.0108(18) -0.0059(17) 0.0001(17)
C2 0.018(2) 0.018(2) 0.013(2) -0.0045(19) -0.0054(19) -0.0004(19)
C3 0.013(2) 0.020(2) 0.025(3) -0.008(2) -0.008(2) 0.0001(19)
C4 0.007(2) 0.015(2) 0.024(2) -0.0090(19) -0.0080(18) 0.0002(17)
C5 0.010(2) 0.022(2) 0.021(2) -0.002(2) -0.0069(19) -0.0025(19)
C6 0.011(2) 0.034(3) 0.022(3) 0.003(2) -0.006(2) -0.006(2)
C7 0.016(3) 0.032(3) 0.033(3) 0.004(2) -0.003(2) -0.011(2)
C8 0.021(3) 0.015(3) 0.076(5) -0.011(3) -0.021(3) -0.004(2)
C9 0.010(2) 0.023(3) 0.044(3) -0.017(2) -0.006(2) 0.000(2)
C10 0.0065(19) 0.016(2) 0.012(2) -0.0037(18) -0.0053(17) -0.0006(17)
C11 0.007(2) 0.017(2) 0.013(2) -0.0034(18) -0.0006(17) -0.0018(17)
C12 0.013(2) 0.014(2) 0.018(2) -0.0083(19) -0.0060(19) 0.0016(17)
C13 0.010(2) 0.023(2) 0.010(2) -0.0061(19) -0.0013(17) 0.0001(18)
C14 0.007(2) 0.015(2) 0.012(2) 0.0000(18) -0.0001(17) -0.0032(17)
C15 0.009(2) 0.015(2) 0.017(2) -0.0065(18) -0.0063(18) 0.0002(17)
C16 0.013(2) 0.009(2) 0.014(2) -0.0042(17) -0.0063(18) 0.0001(17)
C17 0.017(2) 0.011(2) 0.007(2) -0.0022(17) -0.0010(17) -0.0002(18)
C18 0.015(2) 0.012(2) 0.018(2) -0.0069(18) -0.0071(19) -0.0003(18)
C19 0.009(2) 0.010(2) 0.020(2) -0.0060(18) -0.0016(18) -0.0015(17)
C20 0.012(2) 0.010(2) 0.012(2) -0.0031(17) 0.0010(17) -0.0002(17)
C21 0.013(2) 0.013(2) 0.016(2) -0.0098(18) -0.0077(18) 0.0017(17)
C22 0.007(2) 0.019(2) 0.011(2) -0.0063(18) 0.0031(17) -0.0078(17)
C23 0.012(2) 0.022(2) 0.017(2) -0.006(2) -0.0003(19) -0.0063(19)
C24 0.022(2) 0.023(3) 0.016(2) -0.009(2) 0.003(2) -0.012(2)
C25 0.017(2) 0.012(2) 0.021(2) -0.0097(19) 0.0077(19) -0.0063(19)
C26 0.008(2) 0.017(2) 0.020(2) -0.0011(19) 0.0001(18) -0.0010(18)
C27 0.013(2) 0.017(2) 0.011(2) -0.0070(18) -0.0024(17) -0.0047(18)
F1 0.0169(13) 0.0139(13) 0.0166(13) -0.0071(11) -0.0001(11) -0.0041(10)
F2 0.0216(14) 0.0165(13) 0.0149(13) -0.0003(11) 0.0010(11) -0.0057(11)
F3 0.0287(15) 0.0234(14) 0.0114(13) -0.0088(11) 0.0020(11) -0.0021(12)
F4 0.0281(15) 0.0147(13) 0.0186(14) -0.0107(11) -0.0030(12) -0.0006(11)
F5 0.0212(14) 0.0110(12) 0.0155(13) -0.0029(10) -0.0014(11) -0.0033(10)
F6 0.0175(13) 0.0240(14) 0.0097(13) -0.0046(11) -0.0042(11) -0.0067(11)
F7 0.0149(13) 0.0256(15) 0.0216(14) -0.0113(12) -0.0056(11) -0.0063(11)
F8 0.0116(13) 0.0191(13) 0.0218(14) -0.0070(11) 0.0024(11) -0.0095(11)
F9 0.0197(13) 0.0181(13) 0.0121(13) -0.0059(11) 0.0022(11) -0.0065(11)
F10 0.0158(13) 0.0271(14) 0.0114(13) -0.0094(11) -0.0035(10) -0.0045(11)
F11 0.0280(15) 0.0269(15) 0.0203(14) -0.0105(12) -0.0138(12) -0.0011(12)
F12 0.0398(17) 0.0306(16) 0.0181(14) -0.0164(12) -0.0037(13) -0.0125(13)
F13 0.0317(16) 0.0168(14) 0.0349(17) -0.0166(13) 0.0039(13) -0.0029(12)
F14 0.0208(14) 0.0160(14) 0.0370(17) -0.0062(12) -0.0118(13) 0.0039(11)
F15 0.0153(13) 0.0201(13) 0.0159(13) -0.0077(11) -0.0060(11) -0.0004(10)
Se2 0.0088(2) 0.0173(2) 0.0110(2) -0.00796(18) -0.00407(17) 0.00205(17)
B2 0.002(2) 0.016(2) 0.017(3) -0.009(2) -0.0032(19) -0.0002(19)
N2 0.0108(18) 0.0151(19) 0.0162(19) -0.0072(16) -0.0044(15) 0.0009(15)
C31 0.010(2) 0.007(2) 0.012(2) 0.0015(16) -0.0034(17) -0.0049(16)
C32 0.010(2) 0.031(3) 0.025(3) -0.014(2) -0.010(2) 0.002(2)
C33 0.010(2) 0.024(3) 0.027(3) -0.017(2) -0.005(2) 0.0037(19)
C34 0.0045(19) 0.013(2) 0.013(2) -0.0029(17) -0.0058(17) 0.0002(16)
C35 0.010(2) 0.013(2) 0.021(2) -0.0077(19) -0.0038(18) -0.0017(17)
C36 0.013(2) 0.024(3) 0.012(2) -0.0033(19) -0.0043(18) 0.0009(19)
C37 0.014(2) 0.030(3) 0.023(3) -0.020(2) -0.008(2) 0.003(2)
C38 0.016(2) 0.016(2) 0.022(2) -0.010(2) -0.007(2) 0.0010(18)
C39 0.009(2) 0.015(2) 0.017(2) -0.0058(18) -0.0031(18) -0.0010(17)
C40 0.005(2) 0.017(2) 0.010(2) -0.0067(18) 0.0005(17) -0.0011(17)
C41 0.007(2) 0.016(2) 0.016(2) -0.0108(19) -0.0023(17) -0.0006(17)
C42 0.013(2) 0.009(2) 0.022(2) -0.0059(19) -0.0064(19) -0.0007(17)
C43 0.014(2) 0.020(2) 0.010(2) -0.0034(18) -0.0058(18) 0.0020(18)
C44 0.012(2) 0.023(2) 0.019(2) -0.016(2) -0.0036(18) 0.0009(19)
C45 0.011(2) 0.012(2) 0.018(2) -0.0052(18) -0.0024(18) -0.0031(17)
C46 0.011(2) 0.007(2) 0.017(2) -0.0069(17) -0.0041(18) 0.0032(16)
C47 0.015(2) 0.013(2) 0.012(2) -0.0027(18) -0.0066(18) 0.0025(18)
C48 0.010(2) 0.014(2) 0.027(3) -0.0042(19) -0.0085(19) -0.0021(18)
C49 0.021(2) 0.014(2) 0.024(3) -0.007(2) -0.016(2) 0.0000(19)
C50 0.016(2) 0.015(2) 0.015(2) -0.0027(18) -0.0106(19) 0.0033(18)
C51 0.010(2) 0.014(2) 0.018(2) -0.0059(18) -0.0045(18) -0.0005(18)
C52 0.011(2) 0.013(2) 0.010(2) -0.0053(17) -0.0056(17) -0.0001(17)
C53 0.013(2) 0.017(2) 0.012(2) -0.0060(18) -0.0040(18) -0.0042(18)
C54 0.008(2) 0.022(2) 0.019(2) -0.009(2) -0.0044(18) 0.0032(18)
C55 0.015(2) 0.009(2) 0.021(2) -0.0064(19) -0.0042(19) 0.0041(17)
C56 0.021(2) 0.013(2) 0.014(2) 0.0006(18) -0.0024(19) -0.0053(19)
C57 0.008(2) 0.018(2) 0.011(2) -0.0056(18) -0.0011(17) 0.0021(17)
F31 0.0225(14) 0.0133(12) 0.0154(13) -0.0095(10) -0.0076(11) -0.0006(10)
F32 0.0260(15) 0.0139(13) 0.0191(14) -0.0029(11) -0.0083(12) -0.0029(11)
F33 0.0369(17) 0.0271(15) 0.0100(13) -0.0029(11) -0.0083(12) -0.0026(13)
F34 0.0339(16) 0.0278(15) 0.0165(14) -0.0165(12) -0.0062(12) 0.0001(12)
F35 0.0251(14) 0.0148(13) 0.0212(14) -0.0102(11) -0.0093(12) -0.0017(11)
F36 0.0152(13) 0.0236(14) 0.0126(13) -0.0027(11) -0.0030(11) -0.0077(11)
F37 0.0199(14) 0.0280(15) 0.0306(16) -0.0051(13) -0.0110(12) -0.0106(12)
F38 0.0299(16) 0.0307(16) 0.0347(17) -0.0128(13) -0.0219(14) -0.0061(13)
F39 0.0285(16) 0.0316(16) 0.0140(14) -0.0075(12) -0.0117(12) 0.0006(12)
F40 0.0143(13) 0.0226(14) 0.0130(13) -0.0025(11) -0.0041(11) -0.0031(11)
F41 0.0107(13) 0.0160(13) 0.0317(16) -0.0082(12) 0.0014(11) -0.0032(11)
F42 0.0135(13) 0.0181(14) 0.0319(16) -0.0085(12) -0.0015(12) 0.0027(11)
F43 0.0251(15) 0.0116(14) 0.0375(17) -0.0033(12) -0.0013(13) 0.0025(11)
F44 0.0208(15) 0.0128(14) 0.0365(17) 0.0006(12) 0.0042(13) -0.0039(11)
F45 0.0084(12) 0.0142(13) 0.0285(15) -0.0025(11) 0.0022(11) -0.0007(10)

loop_
_atom_type_symbol
_atom_type_description
_atom_type_scat_dispersion_real
_atom_type_scat_dispersion_imag
_atom_type_scat_source
C C 0.0033 0.0016 'International Tables Vol C Tables 4.2.6.8 and 6.1.1.4'
H H 0.0000 0.0000 'International Tables Vol C Tables 4.2.6.8 and 6.1.1.4'
B B 0.0013 0.0007 'International Tables Vol C Tables 4.2.6.8 and 6.1.1.4'
N N 0.0061 0.0033 'International Tables Vol C Tables 4.2.6.8 and 6.1.1.4'
F F 0.0171 0.0103 'International Tables Vol C Tables 4.2.6.8 and 6.1.1.4'
Se Se -0.0929 2.2259 'International Tables Vol C Tables 4.2.6.8 and 6.1.1.4'

loop_
_geom_angle_atom_site_label_1
_geom_angle_atom_site_label_2
_geom_angle_atom_site_label_3
_geom_angle
_geom_angle_site_symmetry_1
_geom_angle_site_symmetry_3
_geom_angle_publ_flag
C1 Se1 B1 110.31(18) . . ?
C10 B1 C22 116.5(4) . . ?
C10 B1 C16 114.5(3) . . ?
C22 B1 C16 104.3(3) . . ?
C10 B1 Se1 106.4(3) . . ?
C22 B1 Se1 114.0(3) . . ?
C16 B1 Se1 100.1(3) . . ?
C1 N1 C2 122.1(4) . . ?
C1 N1 C3 123.5(4) . . ?
C2 N1 C3 114.3(3) . . ?
N1 C1 C4 118.6(4) . . ?
N1 C1 Se1 118.6(3) . . ?
C4 C1 Se1 122.8(3) . . ?
N1 C2 H2A 109.5 . . ?
N1 C2 H2B 109.5 . . ?
H2A C2 H2B 109.5 . . ?
N1 C2 H2C 109.5 . . ?
H2A C2 H2C 109.5 . . ?
H2B C2 H2C 109.5 . . ?
N1 C3 H3A 109.5 . . ?
N1 C3 H3B 109.5 . . ?
H3A C3 H3B 109.5 . . ?
N1 C3 H3C 109.5 . . ?
H3A C3 H3C 109.5 . . ?
H3B C3 H3C 109.5 . . ?
C9 C4 C5 119.2(4) . . ?
C9 C4 C1 122.2(4) . . ?
C5 C4 C1 118.6(4) . . ?
C6 C5 C4 121.2(5) . . ?
C6 C5 H5 119.4 . . ?
C4 C5 H5 119.4 . . ?
C7 C6 C5 119.4(5) . . ?
C7 C6 H6 120.3 . . ?
C5 C6 H6 120.3 . . ?
C6 C7 C8 120.1(5) . . ?
C6 C7 H7 120.0 . . ?
C8 C7 H7 120.0 . . ?
C7 C8 C9 121.1(5) . . ?
C7 C8 H8 119.4 . . ?
C9 C8 H8 119.4 . . ?
C4 C9 C8 119.0(5) . . ?
C4 C9 H9 120.5 . . ?
C8 C9 H9 120.5 . . ?
C15 C10 C11 112.2(4) . . ?
C15 C10 B1 126.8(4) . . ?
C11 C10 B1 121.0(4) . . ?
F5 C11 C12 115.7(4) . . ?
F5 C11 C10 119.2(4) . . ?
C12 C11 C10 125.1(4) . . ?
F4 C12 C11 121.1(4) . . ?
F4 C12 C13 119.5(4) . . ?
C11 C12 C13 119.4(4) . . ?
F3 C13 C14 120.7(4) . . ?
F3 C13 C12 120.3(4) . . ?
C14 C13 C12 119.0(4) . . ?
F2 C14 C13 119.9(4) . . ?
F2 C14 C15 120.9(4) . . ?
C13 C14 C15 119.3(4) . . ?
F1 C15 C14 114.8(4) . . ?
F1 C15 C10 120.1(4) . . ?
C14 C15 C10 125.0(4) . . ?
C21 C16 C17 113.1(4) . . ?
C21 C16 B1 120.1(4) . . ?
C17 C16 B1 126.6(4) . . ?
F6 C17 C18 115.2(4) . . ?
F6 C17 C16 121.4(4) . . ?
C18 C17 C16 123.4(4) . . ?
F7 C18 C19 119.5(4) . . ?
F7 C18 C17 120.2(4) . . ?
C19 C18 C17 120.3(4) . . ?
F8 C19 C18 120.2(4) . . ?
F8 C19 C20 121.3(4) . . ?
C18 C19 C20 118.5(4) . . ?
F9 C20 C21 121.7(4) . . ?
F9 C20 C19 119.6(4) . . ?
C21 C20 C19 118.8(4) . . ?
F10 C21 C20 115.5(4) . . ?
F10 C21 C16 118.7(4) . . ?
C20 C21 C16 125.8(4) . . ?
C27 C22 C23 112.6(4) . . ?
C27 C22 B1 117.2(4) . . ?
C23 C22 B1 129.8(4) . . ?
F11 C23 C24 115.4(4) . . ?
F11 C23 C22 121.4(4) . . ?
C24 C23 C22 123.1(4) . . ?
F12 C24 C25 119.8(4) . . ?
F12 C24 C23 119.4(4) . . ?
C25 C24 C23 120.8(4) . . ?
F13 C25 C24 121.0(4) . . ?
F13 C25 C26 120.1(4) . . ?
C24 C25 C26 119.0(4) . . ?
F14 C26 C27 121.5(4) . . ?
F14 C26 C25 120.4(4) . . ?
C27 C26 C25 118.1(4) . . ?
F15 C27 C26 115.5(4) . . ?
F15 C27 C22 118.2(4) . . ?
C26 C27 C22 126.3(4) . . ?
C31 Se2 B2 112.13(18) . . ?
C52 B2 C40 115.0(3) . . ?
C52 B2 C46 105.9(3) . . ?
C40 B2 C46 115.5(3) . . ?
C52 B2 Se2 113.9(3) . . ?
C40 B2 Se2 107.8(3) . . ?
C46 B2 Se2 97.7(3) . . ?
C31 N2 C33 121.7(3) . . ?
C31 N2 C32 124.1(4) . . ?
C33 N2 C32 114.0(3) . . ?
N2 C31 C34 119.4(4) . . ?
N2 C31 Se2 117.7(3) . . ?
C34 C31 Se2 122.8(3) . . ?
N2 C32 H32A 109.5 . . ?
N2 C32 H32B 109.5 . . ?
H32A C32 H32B 109.5 . . ?
N2 C32 H32C 109.5 . . ?
H32A C32 H32C 109.5 . . ?
H32B C32 H32C 109.5 . . ?
N2 C33 H33A 109.5 . . ?
N2 C33 H33B 109.5 . . ?
H33A C33 H33B 109.5 . . ?
N2 C33 H33C 109.5 . . ?
H33A C33 H33C 109.5 . . ?
H33B C33 H33C 109.5 . . ?
C39 C34 C35 120.4(4) . . ?
C39 C34 C31 120.4(4) . . ?
C35 C34 C31 119.2(4) . . ?
C36 C35 C34 119.7(4) . . ?
C36 C35 H35 120.2 . . ?
C34 C35 H35 120.2 . . ?
C35 C36 C37 120.2(4) . . ?
C35 C36 H36 119.9 . . ?
C37 C36 H36 119.9 . . ?
C38 C37 C36 119.9(4) . . ?
C38 C37 H37 120.1 . . ?
C36 C37 H37 120.1 . . ?
C37 C38 C39 120.8(4) . . ?
C37 C38 H38 119.6 . . ?
C39 C38 H38 119.6 . . ?
C38 C39 C34 119.0(4) . . ?
C38 C39 H39 120.5 . . ?
C34 C39 H39 120.5 . . ?
C41 C40 C45 112.3(4) . . ?
C41 C40 B2 123.5(4) . . ?
C45 C40 B2 124.2(4) . . ?
F31 C41 C42 115.5(4) . . ?
F31 C41 C40 119.1(4) . . ?
C42 C41 C40 125.4(4) . . ?
F32 C42 C43 120.3(4) . . ?
F32 C42 C41 120.4(4) . . ?
C43 C42 C41 119.3(4) . . ?
F33 C43 C42 120.3(4) . . ?
F33 C43 C44 120.6(4) . . ?
C42 C43 C44 119.1(4) . . ?
F34 C44 C43 119.7(4) . . ?
F34 C44 C45 121.0(4) . . ?
C43 C44 C45 119.3(4) . . ?
F35 C45 C44 113.8(4) . . ?
F35 C45 C40 121.6(4) . . ?
C44 C45 C40 124.6(4) . . ?
C47 C46 C51 113.4(4) . . ?
C47 C46 B2 125.7(4) . . ?
C51 C46 B2 120.9(4) . . ?
F36 C47 C48 115.1(4) . . ?
F36 C47 C46 121.3(4) . . ?
C48 C47 C46 123.7(4) . . ?
F37 C48 C49 119.2(4) . . ?
F37 C48 C47 120.4(4) . . ?
C49 C48 C47 120.4(4) . . ?
F38 C49 C48 120.9(4) . . ?
F38 C49 C50 120.4(4) . . ?
C48 C49 C50 118.7(4) . . ?
F39 C50 C49 120.3(4) . . ?
F39 C50 C51 120.5(4) . . ?
C49 C50 C51 119.2(4) . . ?
F40 C51 C50 115.7(4) . . ?
F40 C51 C46 119.8(4) . . ?
C50 C51 C46 124.5(4) . . ?
C57 C52 C53 113.6(4) . . ?
C57 C52 B2 130.0(4) . . ?
C53 C52 B2 116.3(4) . . ?
F41 C53 C54 116.2(4) . . ?
F41 C53 C52 118.4(4) . . ?
C54 C53 C52 125.3(4) . . ?
F42 C54 C53 121.8(4) . . ?
F42 C54 C55 119.2(4) . . ?
C53 C54 C55 119.0(4) . . ?
F43 C55 C56 120.5(4) . . ?
F43 C55 C54 120.6(4) . . ?
C56 C55 C54 118.9(4) . . ?
F44 C56 C55 120.0(4) . . ?
F44 C56 C57 120.0(4) . . ?
C55 C56 C57 120.0(4) . . ?
F45 C57 C56 114.8(4) . . ?
F45 C57 C52 122.0(4) . . ?
C56 C57 C52 123.2(4) . . ?

loop_
_geom_bond_atom_site_label_1
_geom_bond_atom_site_label_2
_geom_bond_distance
_geom_bond_site_symmetry_2
_geom_bond_publ_flag
Se1 C1 1.863(4) . ?
Se1 B1 2.166(5) . ?
B1 C10 1.611(6) . ?
B1 C22 1.632(6) . ?
B1 C16 1.655(6) . ?
N1 C1 1.310(5) . ?
N1 C2 1.460(5) . ?
N1 C3 1.477(5) . ?
C1 C4 1.473(6) . ?
C2 H2A 0.9800 . ?
C2 H2B 0.9800 . ?
C2 H2C 0.9800 . ?
C3 H3A 0.9800 . ?
C3 H3B 0.9800 . ?
C3 H3C 0.9800 . ?
C4 C9 1.379(6) . ?
C4 C5 1.399(6) . ?
C5 C6 1.381(6) . ?
C5 H5 0.9500 . ?
C6 C7 1.372(7) . ?
C6 H6 0.9500 . ?
C7 C8 1.376(8) . ?
C7 H7 0.9500 . ?
C8 C9 1.400(8) . ?
C8 H8 0.9500 . ?
C9 H9 0.9500 . ?
C10 C15 1.389(6) . ?
C10 C11 1.395(6) . ?
C11 F5 1.362(5) . ?
C11 C12 1.369(6) . ?
C12 F4 1.339(5) . ?
C12 C13 1.378(6) . ?
C13 F3 1.336(5) . ?
C13 C14 1.368(6) . ?
C14 F2 1.339(5) . ?
C14 C15 1.381(6) . ?
C15 F1 1.358(5) . ?
C16 C21 1.389(6) . ?
C16 C17 1.392(6) . ?
C17 F6 1.343(5) . ?
C17 C18 1.387(6) . ?
C18 F7 1.341(5) . ?
C18 C19 1.380(6) . ?
C19 F8 1.338(5) . ?
C19 C20 1.383(6) . ?
C20 F9 1.338(5) . ?
C20 C21 1.371(6) . ?
C21 F10 1.358(5) . ?
C22 C27 1.381(6) . ?
C22 C23 1.401(6) . ?
C23 F11 1.346(5) . ?
C23 C24 1.382(6) . ?
C24 F12 1.346(5) . ?
C24 C25 1.364(7) . ?
C25 F13 1.335(5) . ?
C25 C26 1.381(6) . ?
C26 F14 1.335(5) . ?
C26 C27 1.374(6) . ?
C27 F15 1.361(5) . ?
Se2 C31 1.855(4) . ?
Se2 B2 2.168(5) . ?
B2 C52 1.624(6) . ?
B2 C40 1.629(6) . ?
B2 C46 1.658(6) . ?
N2 C31 1.311(5) . ?
N2 C33 1.461(5) . ?
N2 C32 1.470(5) . ?
C31 C34 1.476(6) . ?
C32 H32A 0.9800 . ?
C32 H32B 0.9800 . ?
C32 H32C 0.9800 . ?
C33 H33A 0.9800 . ?
C33 H33B 0.9800 . ?
C33 H33C 0.9800 . ?
C34 C39 1.393(6) . ?
C34 C35 1.394(6) . ?
C35 C36 1.379(6) . ?
C35 H35 0.9500 . ?
C36 C37 1.393(6) . ?
C36 H36 0.9500 . ?
C37 C38 1.376(6) . ?
C37 H37 0.9500 . ?
C38 C39 1.388(6) . ?
C38 H38 0.9500 . ?
C39 H39 0.9500 . ?
C40 C41 1.385(6) . ?
C40 C45 1.388(6) . ?
C41 F31 1.363(5) . ?
C41 C42 1.377(6) . ?
C42 F32 1.345(5) . ?
C42 C43 1.361(6) . ?
C43 F33 1.347(5) . ?
C43 C44 1.375(6) . ?
C44 F34 1.336(5) . ?
C44 C45 1.385(6) . ?
C45 F35 1.341(5) . ?
C46 C47 1.390(6) . ?
C46 C51 1.393(6) . ?
C47 F36 1.345(5) . ?
C47 C48 1.377(6) . ?
C48 F37 1.345(5) . ?
C48 C49 1.375(7) . ?
C49 F38 1.341(5) . ?
C49 C50 1.377(6) . ?
C50 F39 1.349(5) . ?
C50 C51 1.381(6) . ?
C51 F40 1.349(5) . ?
C52 C57 1.385(6) . ?
C52 C53 1.387(6) . ?
C53 F41 1.352(5) . ?
C53 C54 1.358(6) . ?
C54 F42 1.349(5) . ?
C54 C55 1.380(6) . ?
C55 F43 1.340(5) . ?
C55 C56 1.374(6) . ?
C56 F44 1.348(5) . ?
C56 C57 1.383(6) . ?
C57 F45 1.355(5) . ?
